data_1569551
loop_
_publ_author_name
'Bohlen, Josina L.'
'Endres, Lukas'
'Drescher, Regina'
'Radacki, Krzysztof'
'Dietz, Maximilian'
'Krummenacher, Ivo'
'Braunschweig, Holger'

_publ_section_title
;
 Boroles from alumoles: accessing boroles with alkyl-substituted backbones
 <i>via</i> transtrielation.
;
_journal_issue 34
_journal_name_full 'Chemical science'
_journal_page_first 9010
_journal_page_last 9015
_journal_paper_doi 10.1039/d3sc02668j
_journal_volume 14
_journal_year 2023
_chemical_formula_moiety '0.97(C22 H33 B) 0.03(C22 H32 B Br)'
_chemical_formula_sum 'C22 H32.97 B Br0.03'
_chemical_formula_weight 310.66
_space_group_crystal_system monoclinic
_space_group_IT_number 11
_space_group_name_Hall '-P 2yb'
_space_group_name_H-M_alt 'P 1 21/m 1'
_atom_sites_solution_hydrogens geom
_atom_sites_solution_primary dual
_atom_sites_solution_secondary difmap
_audit_creation_date 2023-03-10
_audit_creation_method 'CIF-fill 1.3r (K.Radacki, 2005-23)'
_audit_update_record
;
2023-05-15 deposited with the CCDC.	2023-07-14 downloaded from the CCDC.
;
_cell_angle_alpha 90
_cell_angle_beta 97.359(7)
_cell_angle_gamma 90
_cell_formula_units_Z 2
_cell_length_a 9.7239(7)
_cell_length_b 9.0900(5)
_cell_length_c 11.1927(8)
_cell_measurement_reflns_used 2150
_cell_measurement_temperature 100(2)
_cell_measurement_theta_max 66.3850
_cell_measurement_theta_min 4.5550
_cell_volume 981.18(11)
_computing_cell_refinement 'CrysAlisPro 1.171.42.84a (Rigaku OD, 2023)'
_computing_data_collection 'CrysAlisPro 1.171.42.84a (Rigaku OD, 2023)'
_computing_data_reduction 'CrysAlisPro 1.171.42.84a (Rigaku OD, 2023)'
_computing_molecular_graphics 'ShelXLe (Huebschle et all, 2011)'
_computing_publication_material 'SHELXL-2019/2 (Sheldrick, 2019)'
_computing_structure_refinement 'SHELXL-2019/2 (Sheldrick, 2019)'
_computing_structure_solution 'SHELXT 2014/5 (Sheldrick, 2014)'
_diffrn_ambient_environment N~2~
_diffrn_ambient_temperature 100(2)
_diffrn_detector HPA
_diffrn_detector_area_resol_mean 10.0
_diffrn_detector_type 'HyPix Arc150'
_diffrn_measured_fraction_theta_full 0.982
_diffrn_measured_fraction_theta_max 0.959
_diffrn_measurement_details
;
 List of Runs (angles in degrees, time in seconds):
 --------------------------------------------------------------------------
  1  \w     16.00  64.60   0.60    5.00    --   58.57 -95.00 -90.00   81
  2  \w     16.00  64.60   0.60    5.00    --   58.57 -95.00-180.00   81
  3  \w    -88.00 -15.40   0.60    5.00    --  -60.16 126.00-150.00  121
  4  \w    -88.00 -15.40   0.60    5.00    --  -60.16 126.00 -60.00  121
  5  \w     29.00  77.60   0.60    5.00    --   71.34 -95.00  60.00   81
  6  \w     29.00  77.60   0.60    5.00    --   71.34 -95.00 -30.00   81
  7  \w    -92.00 -32.00   0.60    5.00    --  -76.35 112.00 150.00  100
  8  \w   -127.00 -40.00   0.60    5.00    --  -76.35 -15.00 -30.00  145
  9  \w     46.00 133.00   0.60    5.00    --   82.28  15.00-180.00  145
 10  \w     37.00  91.60   0.60    5.00    --   82.28-112.00 -60.00   91
 11  \w     37.00  91.60   0.60    5.00    --   82.28-112.00-180.00   91
 12  \w     37.00  91.60   0.60    5.00    --   82.28-112.00-150.00   91
 13  \w     37.00  91.60   0.60    5.00    --   82.28-112.00 150.00   91
 14  \w     46.00 133.00   0.60    5.00    --   82.28  15.00  90.00  145
 15  \w     45.00  72.00   0.60    5.00    --   82.28 -95.00 -60.00   45
 16  \w     41.00  80.00   0.60    5.00    --   82.28 -95.00-150.00   65
 17  \w     53.00  98.00   0.60    5.00    --   82.28  15.00-120.00   75
 18  \w     40.00  65.20   0.60    5.00    --   82.28 -95.00  60.00   42
 19  \w     47.00  85.40   0.60    5.00    --   82.28-112.00 -90.00   64
 20  \w     53.00  79.40   0.60    5.00    --   82.28 -95.00 -90.00   44
 21  \w     37.00  79.60   0.60    5.00    --   82.28-112.00  90.00   71
;
_diffrn_measurement_device 'four-circle diffractometer'
_diffrn_measurement_device_type 'Rigaku XtaLAB Synergy-R'
_diffrn_measurement_method '\w scans'
_diffrn_orient_matrix_type
;
 CrysAlisPro convention (1999,Acta A55,543-557)
;
_diffrn_orient_matrix_UB_11 0.0107011000
_diffrn_orient_matrix_UB_12 -0.0362238000
_diffrn_orient_matrix_UB_13 0.1352619000
_diffrn_orient_matrix_UB_21 0.1198063000
_diffrn_orient_matrix_UB_22 -0.1073284000
_diffrn_orient_matrix_UB_23 -0.0132099000
_diffrn_orient_matrix_UB_31 0.1052288000
_diffrn_orient_matrix_UB_32 0.1259383000
_diffrn_orient_matrix_UB_33 0.0281188000
_diffrn_radiation_monochromator 'multi-layer mirror'
_diffrn_radiation_probe x-ray
_diffrn_radiation_type CuK\a
_diffrn_radiation_wavelength 1.54184
_diffrn_radiation_xray_symbol K-L~2,3~
_diffrn_reflns_av_R_equivalents 0.0407
_diffrn_reflns_av_unetI/netI 0.0386
_diffrn_reflns_Laue_measured_fraction_full 0.982
_diffrn_reflns_Laue_measured_fraction_max 0.959
_diffrn_reflns_limit_h_max 11
_diffrn_reflns_limit_h_min -11
_diffrn_reflns_limit_k_max 11
_diffrn_reflns_limit_k_min -7
_diffrn_reflns_limit_l_max 13
_diffrn_reflns_limit_l_min -13
_diffrn_reflns_number 9056
_diffrn_reflns_point_group_measured_fraction_full 0.982
_diffrn_reflns_point_group_measured_fraction_max 0.959
_diffrn_reflns_theta_full 67.684
_diffrn_reflns_theta_max 73.587
_diffrn_reflns_theta_min 4.585
_diffrn_source 'rotating-anode X-ray tube'
_diffrn_source_type 'PhotonJet-R X-ray Source'
_exptl_absorpt_coefficient_mu 0.488
_exptl_absorpt_correction_T_max 1.000
_exptl_absorpt_correction_T_min 0.959
_exptl_absorpt_correction_type gaussian
_exptl_absorpt_process_details
;
 CrysAlisPro 1.171.42.84a (Rigaku Oxford Diffraction, 2023) Numerical 
 absorption correction based on gaussian integration over a multifaceted 
 crystal model Empirical absorption correction using spherical harmonics, 
 implemented in SCALE3 ABSPACK scaling algorithm.
;
_exptl_crystal_colour 'clear light red'
_exptl_crystal_density_diffrn 1.052
_exptl_crystal_description block
_exptl_crystal_F_000 342
_exptl_crystal_preparation
;
 Crystals were grown from saturated solution of hexane at -30 \%C. For data 
 collection the crystal was immersed in a film of perfluoropolyether oil, 
 mounted on a polyimide loop and transferred to stream of cold nitrogen 
 (Oxford Cryostream 800).
;
_exptl_crystal_size_max 0.070
_exptl_crystal_size_mid 0.040
_exptl_crystal_size_min 0.020
_refine_diff_density_max 0.290
_refine_diff_density_min -0.267
_refine_diff_density_rms 0.050
_refine_ls_extinction_method none
_refine_ls_goodness_of_fit_ref 0.925
_refine_ls_hydrogen_treatment constr
_refine_ls_matrix_type full
_refine_ls_number_parameters 197
_refine_ls_number_reflns 2030
_refine_ls_number_restraints 222
_refine_ls_restrained_S_all 0.963
_refine_ls_R_factor_all 0.1138
_refine_ls_R_factor_gt 0.0809
_refine_ls_shift/su_max 0.000
_refine_ls_shift/su_mean 0.000
_refine_ls_structure_factor_coef Fsqd
_refine_ls_weighting_details
;
 w=1/[\s^2^(Fo^2^)+(0.1018P)^2^+1.3674P] where P=(Fo^2^+2Fc^2^)/3
;
_refine_ls_weighting_scheme calc
_refine_ls_wR_factor_gt 0.2164
_refine_ls_wR_factor_ref 0.2398
_reflns_Friedel_coverage 0.000
_reflns_number_gt 1358
_reflns_number_total 2030
_reflns_threshold_expression 'I > 2\s(I)'
_cod_data_source_file d3sc02668j2.cif
_cod_data_source_block 3
_cod_depositor_comments 'Adding full bibliography for 1569551--1569553.cif.'
_cod_original_cell_volume 981.18(12)
_cod_original_sg_symbol_H-M 'P 21/m'
_cod_database_code 1569551
_shelx_shelxl_version_number 2019/2
_shelx_space_group_comment
;
 The symmetry employed for this shelxl refinement is uniquely defined by the 
 following loop, which should always be used as a source of symmetry 
 information in preference to the above space-group names. They are only 
 intended as comments.
;
_shelx_estimated_absorpt_t_min 0.967
_shelx_estimated_absorpt_t_max 0.990

loop_
_space_group_symop_operation_xyz
'x, y, z'
'-x, y+1/2, -z'
'-x, -y, -z'
'x, -y-1/2, z'

loop_
_atom_site_label
_atom_site_type_symbol
_atom_site_fract_x
_atom_site_fract_y
_atom_site_fract_z
_atom_site_U_iso_or_equiv
_atom_site_adp_type
_atom_site_occupancy
_atom_site_site_symmetry_order
_atom_site_calc_flag
_atom_site_refinement_flags_posn
_atom_site_refinement_flags_adp
_atom_site_refinement_flags_occupancy
_atom_site_disorder_assembly
_atom_site_disorder_group
B1_1 B 0.7325(6) 0.2198(4) 0.6838(5) 0.0341(15) Uani 0.5 1 d . U P A -1
C2_1 C 0.7119(5) 0.2627(4) 0.5479(4) 0.0443(11) Uani 0.5 1 d . U P A -1
C3_1 C 0.5756(4) 0.2491(3) 0.5081(4) 0.0397(8) Uani 0.5 1 d . U P A -1
C4_1 C 0.4969(5) 0.1976(4) 0.6095(5) 0.0387(11) Uani 0.5 1 d . . P A -1
C5_1 C 0.5823(5) 0.1790(4) 0.7124(5) 0.0383(11) Uani 0.5 1 d . . P A -1
C6_1 C 0.8251(6) 0.3111(5) 0.4744(5) 0.0420(11) Uani 0.5 1 d D . P A -1
H6A_1 H 0.882205 0.389125 0.517887 0.050 Uiso 0.5 1 calc R U P A -1
H6B_1 H 0.782878 0.351317 0.395964 0.050 Uiso 0.5 1 calc R U P A -1
C7_1 C 0.9161(6) 0.1782(5) 0.4538(5) 0.0442(12) Uani 0.5 1 d D . P A -1
H7A_1 H 0.995047 0.210519 0.414142 0.066 Uiso 0.5 1 calc R U P A -1
H7B_1 H 0.861411 0.106232 0.402729 0.066 Uiso 0.5 1 calc R U P A -1
H7C_1 H 0.950043 0.132977 0.531502 0.066 Uiso 0.5 1 calc R U P A -1
C8_1 C 0.5033(6) 0.2778(5) 0.3831(5) 0.0487(16) Uani 0.5 1 d D . P A -1
H8A_1 H 0.548089 0.362303 0.347781 0.058 Uiso 0.5 1 calc R U P A -1
H8B_1 H 0.405484 0.304421 0.387973 0.058 Uiso 0.5 1 calc R U P A -1
C9_1 C 0.5076(7) 0.1441(6) 0.3005(5) 0.0519(14) Uani 0.5 1 d D . P A -1
H9A_1 H 0.454701 0.165454 0.221913 0.078 Uiso 0.5 1 calc R U P A -1
H9B_1 H 0.466710 0.059063 0.336698 0.078 Uiso 0.5 1 calc R U P A -1
H9C_1 H 0.603988 0.122194 0.290136 0.078 Uiso 0.5 1 calc R U P A -1
C10_1 C 0.3431(6) 0.1753(5) 0.5880(6) 0.0451(13) Uani 0.5 1 d D . P A -1
H10A_1 H 0.315441 0.102807 0.646462 0.054 Uiso 0.5 1 calc R U P A -1
H10B_1 H 0.316697 0.135526 0.505905 0.054 Uiso 0.5 1 calc R U P A -1
C11_1 C 0.2667(7) 0.3212(6) 0.6013(6) 0.0481(14) Uani 0.5 1 d D . P A -1
H11A_1 H 0.167018 0.302357 0.597674 0.072 Uiso 0.5 1 calc R U P A -1
H11B_1 H 0.283300 0.387895 0.535921 0.072 Uiso 0.5 1 calc R U P A -1
H11C_1 H 0.301065 0.366306 0.678971 0.072 Uiso 0.5 1 calc R U P A -1
C12_1 C 0.5413(6) 0.1303(5) 0.8313(5) 0.0472(13) Uani 0.5 1 d D . P A -1
H12A_1 H 0.600225 0.046480 0.862594 0.057 Uiso 0.5 1 calc R U P A -1
H12B_1 H 0.443713 0.096551 0.819602 0.057 Uiso 0.5 1 calc R U P A -1
C13_1 C 0.5573(5) 0.2564(13) 0.9232(4) 0.0560(13) Uani 0.5 1 d D U P A -1
H13A_1 H 0.528037 0.222843 0.999217 0.084 Uiso 0.5 1 calc R U P A -1
H13B_1 H 0.499536 0.339696 0.891957 0.084 Uiso 0.5 1 calc R U P A -1
H13C_1 H 0.654622 0.287317 0.937109 0.084 Uiso 0.5 1 calc R U P A -1
C1_2 C 0.8779(2) 0.2189(2) 0.76942(18) 0.0306(12) Uani 0.5 1 d G U P A -1
C2_2 C 0.9405(2) 0.35609(18) 0.8018(2) 0.0290(11) Uani 0.5 1 d G . P A -1
C3_2 C 1.0766(2) 0.35348(19) 0.8654(2) 0.0307(11) Uani 0.5 1 d G . P A -1
C4_2 C 1.14106(19) 0.2166(2) 0.89255(18) 0.0349(13) Uani 0.5 1 d G U P A -1
H4_2 H 1.232093 0.215849 0.935108 0.042 Uiso 0.4830(8) 1 calc R U P B -1
C5_2 C 1.0773(2) 0.08083(19) 0.8597(2) 0.0363(12) Uani 0.5 1 d G . P A -1
C6_2 C 0.9412(2) 0.08054(18) 0.7961(2) 0.0358(12) Uani 0.5 1 d G . P A -1
C7_2 C 0.8648(4) -0.0599(2) 0.7572(4) 0.0472(15) Uani 0.5 1 d G . P A -1
H7A_2 H 0.873536 -0.129604 0.824585 0.071 Uiso 0.5 1 calc R U P A -1
H7B_2 H 0.904874 -0.103247 0.689306 0.071 Uiso 0.5 1 calc R U P A -1
H7C_2 H 0.766627 -0.037940 0.732586 0.071 Uiso 0.5 1 calc R U P A -1
C8_2 C 1.1553(4) -0.0610(2) 0.8928(4) 0.0454(15) Uani 0.5 1 d G . P A -1
H8A_2 H 1.161261 -0.118764 0.819699 0.068 Uiso 0.5 1 calc R U P A -1
H8B_2 H 1.105961 -0.117827 0.948350 0.068 Uiso 0.5 1 calc R U P A -1
H8C_2 H 1.248888 -0.037927 0.931591 0.068 Uiso 0.5 1 calc R U P A -1
C9_2 C 1.1536(3) 0.4940(2) 0.9047(4) 0.0444(15) Uani 0.5 1 d G . P A -1
H9A_2 H 1.246080 0.469554 0.945284 0.067 Uiso 0.5 1 calc R U P A -1
H9B_2 H 1.102014 0.548129 0.960285 0.067 Uiso 0.5 1 calc R U P A -1
H9C_2 H 1.162311 0.555023 0.833905 0.067 Uiso 0.5 1 calc R U P A -1
C10_2 C 0.8633(3) 0.4978(2) 0.7689(4) 0.0397(14) Uani 0.5 1 d G . P A -1
H10A_2 H 0.927125 0.570223 0.741586 0.060 Uiso 0.5 1 calc R U P A -1
H10B_2 H 0.825208 0.536162 0.839639 0.060 Uiso 0.5 1 calc R U P A -1
H10C_2 H 0.787505 0.478962 0.704180 0.060 Uiso 0.5 1 calc R U P A -1
Br1_2 Br 1.2883(14) 0.238(6) 0.9884(14) 0.061 Uani 0.0170(8) 1 d . . P B -2

loop_
_atom_site_aniso_label
_atom_site_aniso_U_11
_atom_site_aniso_U_22
_atom_site_aniso_U_33
_atom_site_aniso_U_23
_atom_site_aniso_U_13
_atom_site_aniso_U_12
B1_1 0.038(2) 0.022(4) 0.043(2) -0.0021(18) 0.0087(17) 0.0021(18)
C2_1 0.0429(18) 0.048(3) 0.0430(18) 0.004(3) 0.0074(14) -0.002(3)
C3_1 0.0433(17) 0.0292(17) 0.0457(17) -0.001(3) 0.0027(13) 0.001(3)
C4_1 0.040(2) 0.029(2) 0.047(2) -0.0025(17) 0.0042(16) 0.0014(17)
C5_1 0.038(2) 0.031(2) 0.046(2) -0.0014(18) 0.0074(16) -0.0005(19)
C6_1 0.048(3) 0.039(2) 0.040(3) 0.001(2) 0.009(2) -0.005(2)
C7_1 0.048(3) 0.037(2) 0.049(3) -0.004(2) 0.011(2) -0.007(2)
C8_1 0.056(3) 0.040(4) 0.048(2) 0.000(2) -0.0011(19) 0.004(2)
C9_1 0.059(4) 0.048(3) 0.047(3) -0.005(3) 0.001(3) 0.001(3)
C10_1 0.040(3) 0.038(2) 0.056(3) -0.004(2) 0.002(2) 0.001(2)
C11_1 0.044(3) 0.044(3) 0.056(3) -0.002(2) 0.008(3) 0.000(2)
C12_1 0.044(3) 0.052(3) 0.046(2) 0.001(2) 0.009(2) -0.003(3)
C13_1 0.054(3) 0.065(3) 0.050(2) -0.008(5) 0.009(2) -0.005(5)
C1_2 0.035(2) 0.022(3) 0.036(2) -0.0031(14) 0.0094(16) -0.0030(14)
C2_2 0.033(2) 0.020(3) 0.035(2) 0.0001(18) 0.0094(17) -0.0020(17)
C3_2 0.033(2) 0.028(3) 0.033(2) -0.0009(18) 0.0097(17) -0.0053(18)
C4_2 0.037(2) 0.033(3) 0.035(2) 0.0013(15) 0.0067(17) -0.0004(16)
C5_2 0.044(2) 0.031(3) 0.036(3) -0.0007(19) 0.0123(19) 0.0013(18)
C6_2 0.047(2) 0.027(3) 0.035(2) 0.0001(19) 0.0122(19) 0.0098(18)
C7_2 0.056(3) 0.022(3) 0.064(4) 0.000(2) 0.006(3) 0.010(2)
C8_2 0.055(3) 0.038(3) 0.044(3) -0.002(3) 0.008(3) 0.011(3)
C9_2 0.045(3) 0.039(3) 0.051(3) -0.012(3) 0.013(3) -0.017(3)
C10_2 0.053(3) 0.022(3) 0.045(3) 0.001(2) 0.009(2) 0.012(2)
Br1_2 0.039 0.088 0.058 0.005 0.011 0.000

loop_
_atom_type_symbol
_atom_type_description
_atom_type_scat_dispersion_real
_atom_type_scat_dispersion_imag
_atom_type_scat_source
C C 0.0181 0.0091 'International Tables Vol C Tables 4.2.6.8 and 6.1.1.4'
H H 0.0000 0.0000 'International Tables Vol C Tables 4.2.6.8 and 6.1.1.4'
B B 0.0090 0.0039 'International Tables Vol C Tables 4.2.6.8 and 6.1.1.4'
Br Br -0.6763 1.2805 'International Tables Vol C Tables 4.2.6.8 and 6.1.1.4'

loop_
_exptl_crystal_face_index_h
_exptl_crystal_face_index_k
_exptl_crystal_face_index_l
_exptl_crystal_face_perp_dist
1 0 -1 0.0119
-1 0 1 0.0078
2 1 1 0.0070
-2 -1 -1 0.0242
-1 2 -1 0.0191
2 -1 -1 0.0204
-1 2 1 0.0115
1 0 0 0.0110

loop_
_geom_angle_atom_site_label_1
_geom_angle_atom_site_label_2
_geom_angle_atom_site_label_3
_geom_angle
_geom_angle_site_symmetry_1
_geom_angle_site_symmetry_3
_geom_angle_publ_flag
C2_1 B1_1 C5_1 104.5(4) . . ?
C2_1 B1_1 C1_2 125.3(4) . . ?
C5_1 B1_1 C1_2 130.2(4) . . ?
C3_1 C2_1 C6_1 126.6(4) . . ?
C3_1 C2_1 B1_1 107.3(4) . . ?
C6_1 C2_1 B1_1 126.1(4) . . ?
C2_1 C3_1 C8_1 127.8(4) . . ?
C2_1 C3_1 C4_1 110.4(4) . . ?
C8_1 C3_1 C4_1 121.8(4) . . ?
C5_1 C4_1 C10_1 128.1(5) . . ?
C5_1 C4_1 C3_1 111.4(4) . . ?
C10_1 C4_1 C3_1 120.6(5) . . ?
C4_1 C5_1 C12_1 126.3(5) . . ?
C4_1 C5_1 B1_1 106.5(4) . . ?
C12_1 C5_1 B1_1 127.3(5) . . ?
C2_1 C6_1 C7_1 109.0(3) . . ?
C2_1 C6_1 H6A_1 109.9 . . ?
C7_1 C6_1 H6A_1 109.9 . . ?
C2_1 C6_1 H6B_1 109.9 . . ?
C7_1 C6_1 H6B_1 109.9 . . ?
H6A_1 C6_1 H6B_1 108.3 . . ?
C6_1 C7_1 H7A_1 109.5 . . ?
C6_1 C7_1 H7B_1 109.5 . . ?
H7A_1 C7_1 H7B_1 109.5 . . ?
C6_1 C7_1 H7C_1 109.5 . . ?
H7A_1 C7_1 H7C_1 109.5 . . ?
H7B_1 C7_1 H7C_1 109.5 . . ?
C3_1 C8_1 C9_1 112.2(3) . . ?
C3_1 C8_1 H8A_1 109.2 . . ?
C9_1 C8_1 H8A_1 109.2 . . ?
C3_1 C8_1 H8B_1 109.2 . . ?
C9_1 C8_1 H8B_1 109.2 . . ?
H8A_1 C8_1 H8B_1 107.9 . . ?
C8_1 C9_1 H9A_1 109.5 . . ?
C8_1 C9_1 H9B_1 109.5 . . ?
H9A_1 C9_1 H9B_1 109.5 . . ?
C8_1 C9_1 H9C_1 109.5 . . ?
H9A_1 C9_1 H9C_1 109.5 . . ?
H9B_1 C9_1 H9C_1 109.5 . . ?
C4_1 C10_1 C11_1 110.7(3) . . ?
C4_1 C10_1 H10A_1 109.5 . . ?
C11_1 C10_1 H10A_1 109.5 . . ?
C4_1 C10_1 H10B_1 109.5 . . ?
C11_1 C10_1 H10B_1 109.5 . . ?
H10A_1 C10_1 H10B_1 108.1 . . ?
C10_1 C11_1 H11A_1 109.5 . . ?
C10_1 C11_1 H11B_1 109.5 . . ?
H11A_1 C11_1 H11B_1 109.5 . . ?
C10_1 C11_1 H11C_1 109.5 . . ?
H11A_1 C11_1 H11C_1 109.5 . . ?
H11B_1 C11_1 H11C_1 109.5 . . ?
C5_1 C12_1 C13_1 110.9(4) . . ?
C5_1 C12_1 H12A_1 109.5 . . ?
C13_1 C12_1 H12A_1 109.5 . . ?
C5_1 C12_1 H12B_1 109.5 . . ?
C13_1 C12_1 H12B_1 109.5 . . ?
H12A_1 C12_1 H12B_1 108.0 . . ?
C12_1 C13_1 H13A_1 109.5 . . ?
C12_1 C13_1 H13B_1 109.5 . . ?
H13A_1 C13_1 H13B_1 109.5 . . ?
C12_1 C13_1 H13C_1 109.5 . . ?
H13A_1 C13_1 H13C_1 109.5 . . ?
H13B_1 C13_1 H13C_1 109.5 . . ?
C2_2 C1_2 C6_2 124.7 . . ?
C2_2 C1_2 B1_1 117.76(17) . . ?
C6_2 C1_2 B1_1 117.20(17) . . ?
C1_2 C2_2 C3_2 117.1 . . ?
C1_2 C2_2 C10_2 120.3 . . ?
C3_2 C2_2 C10_2 122.5 . . ?
C4_2 C3_2 C2_2 118.9 . . ?
C4_2 C3_2 C9_2 119.5 . . ?
C2_2 C3_2 C9_2 121.7 . . ?
C3_2 C4_2 C5_2 123.3 . . ?
C3_2 C4_2 H4_2 118.4 . . ?
C5_2 C4_2 H4_2 118.4 . . ?
C4_2 C5_2 C6_2 118.9 . . ?
C4_2 C5_2 C8_2 119.4 . . ?
C6_2 C5_2 C8_2 121.7 . . ?
C1_2 C6_2 C5_2 117.1 . . ?
C1_2 C6_2 C7_2 120.4 . . ?
C5_2 C6_2 C7_2 122.5 . . ?
C6_2 C7_2 H7A_2 109.5 . . ?
C6_2 C7_2 H7B_2 109.5 . . ?
H7A_2 C7_2 H7B_2 109.5 . . ?
C6_2 C7_2 H7C_2 109.5 . . ?
H7A_2 C7_2 H7C_2 109.5 . . ?
H7B_2 C7_2 H7C_2 109.5 . . ?
C5_2 C8_2 H8A_2 109.5 . . ?
C5_2 C8_2 H8B_2 109.5 . . ?
H8A_2 C8_2 H8B_2 109.5 . . ?
C5_2 C8_2 H8C_2 109.5 . . ?
H8A_2 C8_2 H8C_2 109.5 . . ?
H8B_2 C8_2 H8C_2 109.5 . . ?
C3_2 C9_2 H9A_2 109.5 . . ?
C3_2 C9_2 H9B_2 109.5 . . ?
H9A_2 C9_2 H9B_2 109.5 . . ?
C3_2 C9_2 H9C_2 109.5 . . ?
H9A_2 C9_2 H9C_2 109.5 . . ?
H9B_2 C9_2 H9C_2 109.5 . . ?
C2_2 C10_2 H10A_2 109.5 . . ?
C2_2 C10_2 H10B_2 109.5 . . ?
H10A_2 C10_2 H10B_2 109.5 . . ?
C2_2 C10_2 H10C_2 109.5 . . ?
H10A_2 C10_2 H10C_2 109.5 . . ?
H10B_2 C10_2 H10C_2 109.5 . . ?

loop_
_geom_bond_atom_site_label_1
_geom_bond_atom_site_label_2
_geom_bond_distance
_geom_bond_site_symmetry_2
_geom_bond_publ_flag
B1_1 C2_1 1.558(7) . ?
B1_1 C5_1 1.579(7) . ?
B1_1 C1_2 1.603(6) . ?
C2_1 C3_1 1.349(6) . ?
C2_1 C6_1 1.521(7) . ?
C3_1 C8_1 1.506(6) . ?
C3_1 C4_1 1.522(7) . ?
C4_1 C5_1 1.342(7) . ?
C4_1 C10_1 1.498(8) . ?
C5_1 C12_1 1.503(7) . ?
C6_1 C7_1 1.532(5) . ?
C6_1 H6A_1 0.9900 . ?
C6_1 H6B_1 0.9900 . ?
C7_1 H7A_1 0.9800 . ?
C7_1 H7B_1 0.9800 . ?
C7_1 H7C_1 0.9800 . ?
C8_1 C9_1 1.530(5) . ?
C8_1 H8A_1 0.9900 . ?
C8_1 H8B_1 0.9900 . ?
C9_1 H9A_1 0.9800 . ?
C9_1 H9B_1 0.9800 . ?
C9_1 H9C_1 0.9800 . ?
C10_1 C11_1 1.537(5) . ?
C10_1 H10A_1 0.9900 . ?
C10_1 H10B_1 0.9900 . ?
C11_1 H11A_1 0.9800 . ?
C11_1 H11B_1 0.9800 . ?
C11_1 H11C_1 0.9800 . ?
C12_1 C13_1 1.535(7) . ?
C12_1 H12A_1 0.9900 . ?
C12_1 H12B_1 0.9900 . ?
C13_1 H13A_1 0.9800 . ?
C13_1 H13B_1 0.9800 . ?
C13_1 H13C_1 0.9800 . ?
C1_2 C2_2 1.4145 . ?
C1_2 C6_2 1.4146 . ?
C2_2 C3_2 1.4207 . ?
C2_2 C10_2 1.5127 . ?
C3_2 C4_2 1.4087 . ?
C3_2 C9_2 1.5166 . ?
C4_2 C5_2 1.4087 . ?
C4_2 H4_2 0.9500 . ?
C5_2 C6_2 1.4207 . ?
C5_2 C8_2 1.5168 . ?
C6_2 C7_2 1.5126 . ?
C7_2 H7A_2 0.9800 . ?
C7_2 H7B_2 0.9800 . ?
C7_2 H7C_2 0.9800 . ?
C8_2 H8A_2 0.9800 . ?
C8_2 H8B_2 0.9800 . ?
C8_2 H8C_2 0.9800 . ?
C9_2 H9A_2 0.9800 . ?
C9_2 H9B_2 0.9800 . ?
C9_2 H9C_2 0.9800 . ?
C10_2 H10A_2 0.9800 . ?
C10_2 H10B_2 0.9800 . ?
C10_2 H10C_2 0.9800 . ?

loop_
_geom_torsion_atom_site_label_1
_geom_torsion_atom_site_label_2
_geom_torsion_atom_site_label_3
_geom_torsion_atom_site_label_4
_geom_torsion
_geom_torsion_site_symmetry_1
_geom_torsion_site_symmetry_2
_geom_torsion_site_symmetry_3
_geom_torsion_site_symmetry_4
_geom_torsion_publ_flag
C5_1 B1_1 C2_1 C3_1 0.21(9) . . . . ?
C1_2 B1_1 C2_1 C3_1 179.8(2) . . . . ?
C5_1 B1_1 C2_1 C6_1 -179.82(15) . . . . ?
C1_2 B1_1 C2_1 C6_1 -0.2(3) . . . . ?
C6_1 C2_1 C3_1 C8_1 0.09(16) . . . . ?
B1_1 C2_1 C3_1 C8_1 -179.94(12) . . . . ?
C6_1 C2_1 C3_1 C4_1 179.84(15) . . . . ?
B1_1 C2_1 C3_1 C4_1 -0.19(10) . . . . ?
C2_1 C3_1 C4_1 C5_1 0.1(2) . . . . ?
C8_1 C3_1 C4_1 C5_1 179.87(18) . . . . ?
C2_1 C3_1 C4_1 C10_1 179.51(16) . . . . ?
C8_1 C3_1 C4_1 C10_1 -0.7(3) . . . . ?
C10_1 C4_1 C5_1 C12_1 0.1(4) . . . . ?
C3_1 C4_1 C5_1 C12_1 179.50(19) . . . . ?
C10_1 C4_1 C5_1 B1_1 -179.3(2) . . . . ?
C3_1 C4_1 C5_1 B1_1 0.0(2) . . . . ?
C2_1 B1_1 C5_1 C4_1 -0.15(18) . . . . ?
C1_2 B1_1 C5_1 C4_1 -179.7(3) . . . . ?
C2_1 B1_1 C5_1 C12_1 -179.59(19) . . . . ?
C1_2 B1_1 C5_1 C12_1 0.8(4) . . . . ?
C3_1 C2_1 C6_1 C7_1 -108.9(4) . . . . ?
B1_1 C2_1 C6_1 C7_1 71.1(4) . . . . ?
C2_1 C3_1 C8_1 C9_1 85.2(5) . . . . ?
C4_1 C3_1 C8_1 C9_1 -94.5(5) . . . . ?
C5_1 C4_1 C10_1 C11_1 94.8(5) . . . . ?
C3_1 C4_1 C10_1 C11_1 -84.5(5) . . . . ?
C4_1 C5_1 C12_1 C13_1 -110.9(5) . . . . ?
B1_1 C5_1 C12_1 C13_1 68.5(5) . . . . ?
C2_1 B1_1 C1_2 C2_2 70.3(2) . . . . ?
C5_1 B1_1 C1_2 C2_2 -110.2(3) . . . . ?
C2_1 B1_1 C1_2 C6_2 -103.0(2) . . . . ?
C5_1 B1_1 C1_2 C6_2 76.5(3) . . . . ?
C6_2 C1_2 C2_2 C3_2 0.1 . . . . ?
B1_1 C1_2 C2_2 C3_2 -172.6(3) . . . . ?
C6_2 C1_2 C2_2 C10_2 -179.9 . . . . ?
B1_1 C1_2 C2_2 C10_2 7.4(3) . . . . ?
C1_2 C2_2 C3_2 C4_2 0.0 . . . . ?
C10_2 C2_2 C3_2 C4_2 180.0 . . . . ?
C1_2 C2_2 C3_2 C9_2 -180.0 . . . . ?
C10_2 C2_2 C3_2 C9_2 0.0 . . . . ?
C2_2 C3_2 C4_2 C5_2 0.0 . . . . ?
C9_2 C3_2 C4_2 C5_2 179.9 . . . . ?
C3_2 C4_2 C5_2 C6_2 0.0 . . . . ?
C3_2 C4_2 C5_2 C8_2 179.9 . . . . ?
C2_2 C1_2 C6_2 C5_2 -0.2 . . . . ?
B1_1 C1_2 C6_2 C5_2 172.6(3) . . . . ?
C2_2 C1_2 C6_2 C7_2 180.0 . . . . ?
B1_1 C1_2 C6_2 C7_2 -7.2(3) . . . . ?
C4_2 C5_2 C6_2 C1_2 0.1 . . . . ?
C8_2 C5_2 C6_2 C1_2 -179.8 . . . . ?
C4_2 C5_2 C6_2 C7_2 180.0 . . . . ?
C8_2 C5_2 C6_2 C7_2 0.0 . . . . ?
